data_4076348
loop_
_publ_author_name
'Honz\'i\<cek, Jan'
'Kratochv\'il, Pavel'
'Vinkl\'arek, Jarom\'ir'
'Eisner, Ale\<s'
'Pad\<elkov\'a, Zde\<nka'

_publ_section_title
;
 Effect of the Substitution on the Protonation of Allyl Cyclopentadienyl
 Molybdenum(II) Compounds
;
_journal_issue 6
_journal_name_full Organometallics
_journal_page_first 2193
_journal_paper_doi 10.1021/om2010244
_journal_volume 31
_journal_year 2012
_chemical_formula_moiety 'C16 H16 Mo O8'
_chemical_formula_sum 'C16 H16 Mo O8'
_chemical_formula_weight 432.23
_chemical_name_systematic
; 
 ? 
;
_space_group_IT_number 14
_symmetry_cell_setting monoclinic
_symmetry_space_group_name_Hall '-P 2ybc'
_symmetry_space_group_name_H-M 'P 1 21/c 1'
_atom_sites_solution_hydrogens geom
_atom_sites_solution_primary direct
_atom_sites_solution_secondary difmap
_audit_creation_method SHELXL-97
_cell_angle_alpha 90
_cell_angle_beta 94.584(5)
_cell_angle_gamma 90
_cell_formula_units_Z 8
_cell_length_a 33.9870(12)
_cell_length_b 7.2670(6)
_cell_length_c 13.8271(12)
_cell_measurement_reflns_used 28586
_cell_measurement_temperature 150(1)
_cell_measurement_theta_max 27.5
_cell_measurement_theta_min 1
_cell_volume 3404.1(4)
_computing_cell_refinement 'COLLECT and DENZO'
_computing_data_collection 'COLLECT (Hooft, 1998) and DENZO (Otwinowski & Minor, 1997)'
_computing_data_reduction 'COLLECT and DENZO'
_computing_molecular_graphics 'PLATON (Spek, 2003)'
_computing_publication_material 'SHELXL-97 (Sheldrick, 2008)'
_computing_structure_refinement 'SHELXL-97 (Sheldrick, 1997)'
_computing_structure_solution 'SIR92 (Altomare et al., 1994)'
_diffrn_ambient_temperature 150(1)
_diffrn_detector_area_resol_mean 9.091
_diffrn_measured_fraction_theta_full 0.982
_diffrn_measured_fraction_theta_max 0.982
_diffrn_measurement_device_type 'Bruker Nonius KappaCCD area detector'
_diffrn_measurement_method '\f and \w scans to fill the Ewald sphere'
_diffrn_radiation_monochromator graphite
_diffrn_radiation_source 'fine-focus sealed tube'
_diffrn_radiation_type MoK\a
_diffrn_radiation_wavelength 0.71073
_diffrn_reflns_av_R_equivalents 0.0558
_diffrn_reflns_av_sigmaI/netI 0.0453
_diffrn_reflns_limit_h_max 44
_diffrn_reflns_limit_h_min -44
_diffrn_reflns_limit_k_max 9
_diffrn_reflns_limit_k_min -8
_diffrn_reflns_limit_l_max 16
_diffrn_reflns_limit_l_min -17
_diffrn_reflns_number 28542
_diffrn_reflns_theta_full 27.40
_diffrn_reflns_theta_max 27.40
_diffrn_reflns_theta_min 1.80
_diffrn_standards_number 0
_exptl_absorpt_coefficient_mu 0.812
_exptl_absorpt_correction_T_max 0.931
_exptl_absorpt_correction_T_min 0.810
_exptl_absorpt_correction_type integration
_exptl_absorpt_process_details
;
Gaussian integration (Coppens, 1970)
;
_exptl_crystal_colour yellow
_exptl_crystal_density_diffrn 1.687
_exptl_crystal_density_method 'not measured'
_exptl_crystal_description plate
_exptl_crystal_F_000 1744
_exptl_crystal_size_max 0.47
_exptl_crystal_size_mid 0.20
_exptl_crystal_size_min 0.09
_refine_diff_density_max 1.195
_refine_diff_density_min -0.608
_refine_diff_density_rms 0.105
_refine_ls_extinction_method none
_refine_ls_goodness_of_fit_ref 1.161
_refine_ls_hydrogen_treatment constr
_refine_ls_matrix_type full
_refine_ls_number_parameters 451
_refine_ls_number_reflns 7602
_refine_ls_number_restraints 0
_refine_ls_restrained_S_all 1.161
_refine_ls_R_factor_all 0.0653
_refine_ls_R_factor_gt 0.0463
_refine_ls_shift/su_max 0.001
_refine_ls_shift/su_mean 0.000
_refine_ls_structure_factor_coef Fsqd
_refine_ls_weighting_details 'calc w=1/[\s^2^(Fo^2^)+(0.0159P)^2^+10.5686P] where P=(Fo^2^+2Fc^2^)/3'
_refine_ls_weighting_scheme calc
_refine_ls_wR_factor_gt 0.0867
_refine_ls_wR_factor_ref 0.0935
_reflns_number_gt 6225
_reflns_number_total 7602
_reflns_threshold_expression >2sigma(I)
_cod_data_source_file om2010244_si_001.cif
_cod_data_source_block 8
_cod_original_sg_symbol_H-M 'P 21/c'
_cod_database_code 4076348

loop_
_symmetry_equiv_pos_as_xyz
'x, y, z'
'-x, y+1/2, -z+1/2'
'-x, -y, -z'
'x, -y-1/2, z-1/2'

loop_
_atom_site_label
_atom_site_type_symbol
_atom_site_fract_x
_atom_site_fract_y
_atom_site_fract_z
_atom_site_U_iso_or_equiv
_atom_site_adp_type
_atom_site_occupancy
_atom_site_symmetry_multiplicity
_atom_site_calc_flag
_atom_site_refinement_flags
Mo1 Mo 0.356403(9) 0.51112(4) 0.31206(2) 0.01627(8) Uani 1 1 d .
Mo2 Mo 0.107376(10) 0.05524(5) 0.04010(2) 0.01897(9) Uani 1 1 d .
O2 O 0.42735(8) 0.7568(4) 0.4820(2) 0.0309(7) Uani 1 1 d .
O4 O 0.25969(8) 0.7871(4) 0.4190(2) 0.0295(7) Uani 1 1 d .
O1 O 0.38034(8) 0.9602(4) 0.5109(2) 0.0313(7) Uani 1 1 d .
O3 O 0.30842(8) 0.9703(4) 0.3751(2) 0.0286(7) Uani 1 1 d .
O7 O 0.39583(10) 0.8368(4) 0.2101(2) 0.0402(8) Uani 1 1 d .
C15 C 0.38123(12) 0.7161(6) 0.2481(3) 0.0247(9) Uani 1 1 d .
O11 O 0.14544(9) 0.3423(4) 0.2484(2) 0.0344(7) Uani 1 1 d .
C31 C 0.12252(13) -0.0386(6) 0.1709(3) 0.0303(10) Uani 1 1 d .
C25 C -0.01034(15) 0.3421(8) 0.2066(4) 0.0516(14) Uani 1 1 d .
H25A H -0.0131 0.4733 0.2105 0.062 Uiso 1 1 d R
H25B H -0.0353 0.2883 0.1845 0.062 Uiso 1 1 d R
H25C H -0.0019 0.2941 0.2695 0.062 Uiso 1 1 d R
O5 O 0.45813(10) 0.3359(5) 0.4035(3) 0.0430(8) Uani 1 1 d .
O12 O 0.18130(8) 0.4879(4) 0.1430(2) 0.0330(7) Uani 1 1 d .
C8 C 0.29729(11) 0.8246(5) 0.4036(3) 0.0201(8) Uani 1 1 d .
O13 O 0.21458(9) 0.1176(5) -0.0155(2) 0.0393(8) Uani 1 1 d .
C22 C 0.14956(12) 0.3940(6) 0.1676(3) 0.0244(9) Uani 1 1 d .
O14 O 0.22307(10) -0.0374(6) 0.1256(2) 0.0476(9) Uani 1 1 d .
O9 O 0.06391(9) 0.4585(5) 0.2301(2) 0.0444(9) Uani 1 1 d .
C6 C 0.38999(11) 0.8097(5) 0.4871(3) 0.0212(8) Uani 1 1 d .
O8 O 0.29831(10) 0.5839(6) 0.1310(2) 0.0465(9) Uani 1 1 d .
O10 O 0.01908(9) 0.2969(5) 0.1393(2) 0.0458(9) Uani 1 1 d .
C32 C 0.06283(14) -0.1080(6) 0.0568(3) 0.0328(10) Uani 1 1 d .
C5 C 0.37271(11) 0.4671(5) 0.4811(3) 0.0200(8) Uani 1 1 d .
H5 H 0.3972 0.4242 0.5060 0.024 Uiso 1 1 d R
C3 C 0.30791(11) 0.4751(5) 0.4220(3) 0.0205(8) Uani 1 1 d .
H3 H 0.2824 0.4389 0.4013 0.025 Uiso 1 1 d R
O16 O 0.03632(10) -0.2041(5) 0.0669(3) 0.0496(9) Uani 1 1 d .
C12 C 0.35336(13) 0.2426(6) 0.2186(3) 0.0333(10) Uani 1 1 d .
H12A H 0.3347 0.1490 0.2352 0.040 Uiso 1 1 d R
H12B H 0.3553 0.2569 0.1494 0.040 Uiso 1 1 d R
C13 C 0.45158(13) 0.4161(6) 0.3249(4) 0.0363(11) Uani 1 1 d .
C24 C 0.05452(12) 0.3683(6) 0.1590(3) 0.0252(9) Uani 1 1 d .
C17 C 0.07996(12) 0.3301(5) 0.0798(3) 0.0226(8) Uani 1 1 d .
C20 C 0.09808(12) 0.2997(5) -0.0762(3) 0.0251(9) Uani 1 1 d .
H20 H 0.0970 0.2811 -0.1429 0.030 Uiso 1 1 d R
O15 O 0.13164(12) -0.0917(5) 0.2474(2) 0.0499(9) Uani 1 1 d .
O6 O 0.47680(10) 0.5277(5) 0.2890(3) 0.0498(9) Uani 1 1 d .
C1 C 0.36276(11) 0.6529(5) 0.4632(3) 0.0183(8) Uani 1 1 d .
C21 C 0.06599(12) 0.2929(6) -0.0190(3) 0.0249(9) Uani 1 1 d .
H21 H 0.0400 0.2684 -0.0412 0.030 Uiso 1 1 d R
C29 C 0.20327(12) 0.0053(6) 0.0412(3) 0.0305(10) Uani 1 1 d .
C2 C 0.32216(11) 0.6598(5) 0.4262(3) 0.0180(8) Uani 1 1 d .
C4 C 0.33917(11) 0.3577(5) 0.4559(3) 0.0211(8) Uani 1 1 d .
H4 H 0.3380 0.2301 0.4601 0.025 Uiso 1 1 d R
C10 C 0.41544(12) 0.3939(6) 0.2625(4) 0.0325(10) Uani 1 1 d .
H10 H 0.4104 0.4743 0.2106 0.039 Uiso 1 1 d R
C18 C 0.12215(12) 0.3582(5) 0.0805(3) 0.0225(8) Uani 1 1 d .
C19 C 0.13240(12) 0.3397(5) -0.0163(3) 0.0225(8) Uani 1 1 d .
H19 H 0.1577 0.3522 -0.0367 0.027 Uiso 1 1 d R
C30 C 0.26074(14) 0.0579(10) 0.1430(4) 0.0594(17) Uani 1 1 d .
H30A H 0.2575 0.1862 0.1279 0.071 Uiso 1 1 d R
H30B H 0.2704 0.0443 0.2098 0.071 Uiso 1 1 d R
H30C H 0.2794 0.0049 0.1023 0.071 Uiso 1 1 d R
C16 C 0.31989(12) 0.5541(6) 0.1985(3) 0.0286(9) Uani 1 1 d .
C26 C 0.16676(12) -0.1030(6) 0.0267(3) 0.0293(9) Uani 1 1 d .
H26 H 0.1589 -0.1785 0.0760 0.035 Uiso 1 1 d R
C7 C 0.45710(13) 0.8945(6) 0.5066(4) 0.0413(12) Uani 1 1 d .
H7A H 0.4491 1.0093 0.4768 0.050 Uiso 1 1 d R
H7B H 0.4817 0.8561 0.4836 0.050 Uiso 1 1 d R
H7C H 0.4602 0.9097 0.5758 0.050 Uiso 1 1 d R
C27 C 0.14360(13) -0.0921(6) -0.0618(3) 0.0304(10) Uani 1 1 d .
H27 H 0.1526 -0.0231 -0.1122 0.037 Uiso 1 1 d R
C9 C 0.23237(13) 0.9406(7) 0.4060(4) 0.0427(13) Uani 1 1 d .
H9A H 0.2413 1.0400 0.4479 0.051 Uiso 1 1 d R
H9B H 0.2066 0.9019 0.4218 0.051 Uiso 1 1 d R
H9C H 0.2311 0.9812 0.3398 0.051 Uiso 1 1 d R
C11 C 0.38804(13) 0.2566(6) 0.2770(4) 0.0337(10) Uani 1 1 d .
H11 H 0.3932 0.1724 0.3271 0.040 Uiso 1 1 d R
C28 C 0.10770(13) -0.1819(6) -0.0746(3) 0.0316(10) Uani 1 1 d .
H28A H 0.0922 -0.1626 -0.1357 0.038 Uiso 1 1 d R
H28B H 0.1068 -0.3070 -0.0504 0.038 Uiso 1 1 d R
C14 C 0.51504(14) 0.5498(9) 0.3469(5) 0.0577(16) Uani 1 1 d .
H14A H 0.5104 0.5734 0.4134 0.069 Uiso 1 1 d R
H14B H 0.5292 0.6513 0.3218 0.069 Uiso 1 1 d R
H14C H 0.5303 0.4393 0.3430 0.069 Uiso 1 1 d R
C23 C 0.20976(14) 0.5321(8) 0.2227(4) 0.0464(13) Uani 1 1 d .
H23A H 0.2185 0.4209 0.2551 0.056 Uiso 1 1 d R
H23B H 0.2319 0.5938 0.1983 0.056 Uiso 1 1 d R
H23C H 0.1978 0.6111 0.2676 0.056 Uiso 1 1 d R

loop_
_atom_site_aniso_label
_atom_site_aniso_U_11
_atom_site_aniso_U_22
_atom_site_aniso_U_33
_atom_site_aniso_U_23
_atom_site_aniso_U_13
_atom_site_aniso_U_12
Mo1 0.01740(15) 0.01452(16) 0.01710(16) -0.00045(13) 0.00261(12) 0.00002(12)
Mo2 0.02399(17) 0.01833(17) 0.01493(16) 0.00074(13) 0.00363(12) -0.00171(13)
O2 0.0169(13) 0.0242(15) 0.051(2) -0.0089(14) 0.0010(13) -0.0021(11)
O4 0.0195(14) 0.0223(15) 0.0476(19) -0.0004(13) 0.0085(13) 0.0039(11)
O1 0.0251(14) 0.0187(15) 0.0494(19) -0.0094(14) -0.0008(14) -0.0003(12)
O3 0.0266(14) 0.0182(15) 0.0410(18) 0.0038(13) 0.0025(13) -0.0005(12)
O7 0.050(2) 0.0256(17) 0.048(2) 0.0068(15) 0.0231(17) -0.0038(15)
C15 0.024(2) 0.024(2) 0.027(2) -0.0025(18) 0.0077(17) 0.0023(17)
O11 0.0369(17) 0.0449(19) 0.0217(16) -0.0011(14) 0.0049(13) -0.0130(15)
C31 0.040(2) 0.028(2) 0.024(2) 0.0014(19) 0.0094(19) -0.0025(19)
C25 0.038(3) 0.068(4) 0.053(3) -0.006(3) 0.027(3) -0.007(3)
O5 0.0359(18) 0.046(2) 0.047(2) 0.0131(17) 0.0007(16) 0.0055(15)
O12 0.0270(15) 0.0406(18) 0.0316(16) 0.0023(14) 0.0033(13) -0.0121(13)
C8 0.0211(19) 0.020(2) 0.0194(19) -0.0054(16) 0.0030(15) -0.0015(15)
O13 0.0333(17) 0.0397(19) 0.046(2) 0.0126(16) 0.0097(15) 0.0018(14)
C22 0.025(2) 0.023(2) 0.027(2) -0.0037(17) 0.0058(17) -0.0058(16)
O14 0.0337(17) 0.078(3) 0.0309(18) 0.0107(18) -0.0009(14) -0.0032(18)
O9 0.0331(17) 0.070(2) 0.0306(18) -0.0220(18) 0.0040(14) 0.0046(17)
C6 0.0219(19) 0.020(2) 0.021(2) -0.0011(16) -0.0004(16) -0.0019(15)
O8 0.0345(18) 0.077(3) 0.0275(17) 0.0067(18) -0.0022(15) 0.0077(18)
O10 0.0341(18) 0.066(2) 0.040(2) -0.0195(18) 0.0184(15) -0.0157(17)
C32 0.039(3) 0.036(3) 0.024(2) -0.0028(19) 0.0073(19) -0.005(2)
C5 0.0244(19) 0.0198(19) 0.0160(18) 0.0008(15) 0.0023(15) 0.0010(15)
C3 0.0225(18) 0.0196(19) 0.0203(19) -0.0039(16) 0.0070(15) -0.0050(15)
O16 0.045(2) 0.055(2) 0.050(2) -0.0009(18) 0.0142(17) -0.0267(18)
C12 0.040(3) 0.028(2) 0.032(2) -0.015(2) 0.005(2) -0.0049(19)
C13 0.030(2) 0.031(2) 0.050(3) -0.003(2) 0.012(2) 0.0111(19)
C24 0.026(2) 0.027(2) 0.023(2) 0.0020(18) 0.0066(17) 0.0044(17)
C17 0.028(2) 0.021(2) 0.019(2) -0.0015(16) 0.0049(16) 0.0015(16)
C20 0.038(2) 0.022(2) 0.0156(19) 0.0039(16) 0.0043(17) 0.0044(17)
O15 0.078(3) 0.050(2) 0.0208(17) 0.0125(16) 0.0025(17) -0.0004(19)
O6 0.0330(18) 0.052(2) 0.066(3) 0.0114(19) 0.0136(17) -0.0035(16)
C1 0.0211(18) 0.0182(19) 0.0158(18) -0.0017(15) 0.0031(15) 0.0005(15)
C21 0.032(2) 0.025(2) 0.017(2) 0.0000(17) -0.0017(17) 0.0043(17)
C29 0.028(2) 0.036(2) 0.028(2) -0.004(2) 0.0049(18) 0.0100(19)
C2 0.0214(18) 0.0177(19) 0.0155(18) -0.0010(15) 0.0065(15) -0.0004(15)
C4 0.028(2) 0.0143(18) 0.021(2) 0.0009(15) 0.0060(16) -0.0010(15)
C10 0.026(2) 0.025(2) 0.047(3) -0.001(2) 0.009(2) 0.0088(18)
C18 0.028(2) 0.0186(19) 0.021(2) 0.0014(16) 0.0057(17) -0.0018(16)
C19 0.031(2) 0.0179(19) 0.020(2) 0.0027(16) 0.0090(17) -0.0019(16)
C30 0.028(3) 0.105(5) 0.044(3) 0.006(3) -0.003(2) -0.014(3)
C16 0.025(2) 0.033(2) 0.029(2) 0.0017(19) 0.0055(18) 0.0027(18)
C26 0.030(2) 0.031(2) 0.027(2) 0.0047(19) 0.0070(18) 0.0033(18)
C7 0.021(2) 0.031(2) 0.071(4) -0.007(2) 0.001(2) -0.0094(19)
C27 0.042(2) 0.027(2) 0.023(2) -0.0017(18) 0.0065(19) 0.0082(19)
C9 0.027(2) 0.031(3) 0.072(4) 0.005(2) 0.016(2) 0.0131(19)
C11 0.037(2) 0.022(2) 0.042(3) -0.009(2) 0.007(2) 0.0078(19)
C28 0.042(3) 0.023(2) 0.028(2) -0.0092(18) -0.004(2) 0.0046(19)
C14 0.028(3) 0.073(4) 0.072(4) 0.018(3) 0.001(3) -0.009(3)
C23 0.033(2) 0.059(3) 0.047(3) 0.004(3) -0.002(2) -0.018(2)

loop_
_atom_type_symbol
_atom_type_description
_atom_type_scat_dispersion_real
_atom_type_scat_dispersion_imag
_atom_type_scat_source
C C 0.0033 0.0016 'International Tables Vol C Tables 4.2.6.8 and 6.1.1.4'
H H 0.0000 0.0000 'International Tables Vol C Tables 4.2.6.8 and 6.1.1.4'
O O 0.0106 0.0060 'International Tables Vol C Tables 4.2.6.8 and 6.1.1.4'
Mo Mo -1.6832 0.6857 'International Tables Vol C Tables 4.2.6.8 and 6.1.1.4'

loop_
_exptl_crystal_face_index_h
_exptl_crystal_face_index_k
_exptl_crystal_face_index_l
_exptl_crystal_face_perp_dist
0 0 -1 0.044
0 0 1 0.039
0 1 0 0.102
0 -1 0 0.234
1 0 0 0.050
-1 0 0 0.098
1 -1 0 0.179

loop_
_geom_angle_atom_site_label_1
_geom_angle_atom_site_label_2
_geom_angle_atom_site_label_3
_geom_angle
C16 Mo1 C15 77.50(18)
C16 Mo1 C11 104.31(18)
C15 Mo1 C11 107.60(17)
C16 Mo1 C2 98.79(16)
C15 Mo1 C2 102.27(15)
C11 Mo1 C2 145.40(16)
C16 Mo1 C1 131.40(16)
C15 Mo1 C1 93.25(15)
C11 Mo1 C1 123.75(16)
C2 Mo1 C1 36.08(13)
C16 Mo1 C10 109.23(17)
C15 Mo1 C10 74.51(16)
C11 Mo1 C10 35.50(16)
C2 Mo1 C10 150.02(15)
C1 Mo1 C10 113.94(15)
C16 Mo1 C12 72.02(17)
C15 Mo1 C12 112.76(17)
C11 Mo1 C12 35.12(16)
C2 Mo1 C12 140.14(15)
C1 Mo1 C12 149.71(15)
C10 Mo1 C12 62.22(16)
C16 Mo1 C3 96.03(16)
C15 Mo1 C3 136.78(15)
C11 Mo1 C3 115.33(16)
C2 Mo1 C3 35.73(13)
C1 Mo1 C3 59.07(13)
C10 Mo1 C3 144.64(15)
C12 Mo1 C3 105.24(15)
C16 Mo1 C5 153.72(15)
C15 Mo1 C5 118.10(15)
C11 Mo1 C5 91.36(16)
C2 Mo1 C5 58.72(13)
C1 Mo1 C5 34.82(13)
C10 Mo1 C5 95.83(15)
C12 Mo1 C5 115.28(15)
C3 Mo1 C5 57.90(13)
C16 Mo1 C4 124.22(16)
C15 Mo1 C4 150.79(15)
C11 Mo1 C4 87.03(16)
C2 Mo1 C4 58.56(13)
C1 Mo1 C4 58.03(13)
C10 Mo1 C4 110.34(15)
C12 Mo1 C4 93.87(15)
C3 Mo1 C4 34.68(13)
C5 Mo1 C4 34.36(13)
C32 Mo2 C31 80.13(18)
C32 Mo2 C27 104.87(18)
C31 Mo2 C27 107.40(17)
C32 Mo2 C17 99.65(17)
C31 Mo2 C17 99.44(16)
C27 Mo2 C17 146.15(15)
C32 Mo2 C18 134.79(17)
C31 Mo2 C18 94.14(16)
C27 Mo2 C18 119.42(16)
C17 Mo2 C18 36.63(14)
C32 Mo2 C21 92.28(18)
C31 Mo2 C21 133.33(16)
C27 Mo2 C21 118.98(15)
C17 Mo2 C21 36.17(14)
C18 Mo2 C21 59.60(14)
C32 Mo2 C28 71.24(18)
C31 Mo2 C28 110.66(17)
C27 Mo2 C28 35.16(16)
C17 Mo2 C28 145.93(15)
C18 Mo2 C28 148.20(15)
C21 Mo2 C28 110.06(15)
C32 Mo2 C26 113.09(18)
C31 Mo2 C26 74.80(17)
C27 Mo2 C26 35.70(15)
C17 Mo2 C26 144.77(15)
C18 Mo2 C26 108.30(15)
C21 Mo2 C26 146.58(15)
C28 Mo2 C26 62.28(15)
C32 Mo2 C19 149.79(17)
C31 Mo2 C19 121.83(16)
C27 Mo2 C19 88.87(15)
C17 Mo2 C19 59.06(14)
C18 Mo2 C19 34.99(13)
C21 Mo2 C19 57.71(14)
C28 Mo2 C19 113.24(15)
C26 Mo2 C19 93.88(15)
C32 Mo2 C20 117.87(17)
C31 Mo2 C20 152.31(16)
C27 Mo2 C20 88.96(15)
C17 Mo2 C20 58.72(14)
C18 Mo2 C20 58.17(14)
C21 Mo2 C20 34.34(14)
C28 Mo2 C20 95.66(15)
C26 Mo2 C20 112.25(15)
C19 Mo2 C20 34.14(14)
C6 O2 C7 116.1(3)
C8 O4 C9 115.6(3)
O7 C15 Mo1 179.8(5)
O15 C31 Mo2 179.2(4)
O10 C25 H25A 109.6
O10 C25 H25B 109.8
H25A C25 H25B 109.5
O10 C25 H25C 109.0
H25A C25 H25C 109.5
H25B C25 H25C 109.5
C22 O12 C23 115.0(3)
O3 C8 O4 124.1(4)
O3 C8 C2 126.2(3)
O4 C8 C2 109.6(3)
O11 C22 O12 123.5(4)
O11 C22 C18 126.1(4)
O12 C22 C18 110.4(3)
C29 O14 C30 114.1(4)
O1 C6 O2 124.1(4)
O1 C6 C1 125.6(4)
O2 C6 C1 110.2(3)
C24 O10 C25 116.2(4)
O16 C32 Mo2 179.6(5)
C1 C5 C4 108.6(3)
C1 C5 Mo1 70.4(2)
C4 C5 Mo1 73.3(2)
C1 C5 H5 125.6
C4 C5 H5 125.8
Mo1 C5 H5 122.7
C4 C3 C2 108.1(3)
C4 C3 Mo1 74.6(2)
C2 C3 Mo1 70.6(2)
C4 C3 H3 126.1
C2 C3 H3 125.7
Mo1 C3 H3 121.2
C11 C12 Mo1 67.5(2)
C11 C12 H12A 117.3
Mo1 C12 H12A 117.1
C11 C12 H12B 116.6
Mo1 C12 H12B 116.9
H12A C12 H12B 113.9
O5 C13 O6 123.3(5)
O5 C13 C10 123.6(4)
O6 C13 C10 113.1(4)
O9 C24 O10 124.1(4)
O9 C24 C17 125.2(4)
O10 C24 C17 110.7(4)
C21 C17 C18 106.5(3)
C21 C17 C24 124.9(4)
C18 C17 C24 127.4(4)
C21 C17 Mo2 73.6(2)
C18 C17 Mo2 72.7(2)
C24 C17 Mo2 128.1(3)
C21 C20 C19 108.8(4)
C21 C20 Mo2 70.2(2)
C19 C20 Mo2 72.5(2)
C21 C20 H20 125.8
C19 C20 H20 125.4
Mo2 C20 H20 123.3
C13 O6 C14 115.9(4)
C5 C1 C2 107.9(3)
C5 C1 C6 123.9(3)
C2 C1 C6 128.0(3)
C5 C1 Mo1 74.8(2)
C2 C1 Mo1 71.2(2)
C6 C1 Mo1 123.4(3)
C20 C21 C17 108.6(4)
C20 C21 Mo2 75.4(2)
C17 C21 Mo2 70.2(2)
C20 C21 H21 125.7
C17 C21 H21 125.8
Mo2 C21 H21 120.3
O13 C29 O14 123.8(4)
O13 C29 C26 125.4(4)
O14 C29 C26 110.8(4)
C3 C2 C1 107.2(3)
C3 C2 C8 124.4(3)
C1 C2 C8 128.2(3)
C3 C2 Mo1 73.7(2)
C1 C2 Mo1 72.7(2)
C8 C2 Mo1 123.0(3)
C5 C4 C3 108.2(3)
C5 C4 Mo1 72.3(2)
C3 C4 Mo1 70.8(2)
C5 C4 H4 125.8
C3 C4 H4 126.0
Mo1 C4 H4 122.0
C11 C10 C13 122.5(4)
C11 C10 Mo1 67.5(2)
C13 C10 Mo1 119.4(3)
C11 C10 H10 118.6
C13 C10 H10 118.9
Mo1 C10 H10 83.6
C19 C18 C17 107.4(3)
C19 C18 C22 126.7(4)
C17 C18 C22 125.9(4)
C19 C18 Mo2 75.3(2)
C17 C18 Mo2 70.7(2)
C22 C18 Mo2 118.2(3)
C20 C19 C18 108.8(4)
C20 C19 Mo2 73.3(2)
C18 C19 Mo2 69.7(2)
C20 C19 H19 125.7
C18 C19 H19 125.5
Mo2 C19 H19 123.0
O14 C30 H30A 109.9
O14 C30 H30B 109.6
H30A C30 H30B 109.5
O14 C30 H30C 108.9
H30A C30 H30C 109.5
H30B C30 H30C 109.5
O8 C16 Mo1 178.5(4)
C27 C26 C29 119.8(4)
C27 C26 Mo2 67.3(2)
C29 C26 Mo2 116.7(3)
C27 C26 H26 119.9
C29 C26 H26 120.3
Mo2 C26 H26 86.2
O2 C7 H7A 109.4
O2 C7 H7B 109.4
H7A C7 H7B 109.5
O2 C7 H7C 109.5
H7A C7 H7C 109.5
H7B C7 H7C 109.5
C28 C27 C26 120.8(4)
C28 C27 Mo2 77.3(3)
C26 C27 Mo2 77.0(3)
C28 C27 H27 119.8
C26 C27 H27 119.4
Mo2 C27 H27 116.6
O4 C9 H9A 109.5
O4 C9 H9B 109.4
H9A C9 H9B 109.5
O4 C9 H9C 109.5
H9A C9 H9C 109.5
H9B C9 H9C 109.5
C12 C11 C10 121.3(5)
C12 C11 Mo1 77.4(3)
C10 C11 Mo1 77.0(2)
C12 C11 H11 119.3
C10 C11 H11 119.4
Mo1 C11 H11 116.9
C27 C28 Mo2 67.5(2)
C27 C28 H28A 117.1
Mo2 C28 H28A 116.9
C27 C28 H28B 116.8
Mo2 C28 H28B 117.0
H28A C28 H28B 113.9
O6 C14 H14A 109.6
O6 C14 H14B 109.3
H14A C14 H14B 109.5
O6 C14 H14C 109.5
H14A C14 H14C 109.5
H14B C14 H14C 109.5
O12 C23 H23A 109.5
O12 C23 H23B 109.4
H23A C23 H23B 109.5
O12 C23 H23C 109.5
H23A C23 H23C 109.5
H23B C23 H23C 109.5

loop_
_geom_bond_atom_site_label_1
_geom_bond_atom_site_label_2
_geom_bond_distance
Mo1 C16 1.947(4)
Mo1 C15 1.958(4)
Mo1 C11 2.213(4)
Mo1 C2 2.304(4)
Mo1 C1 2.324(4)
Mo1 C10 2.333(4)
Mo1 C12 2.338(4)
Mo1 C3 2.345(4)
Mo1 C5 2.381(4)
Mo1 C4 2.394(4)
Mo2 C32 1.952(5)
Mo2 C31 1.962(4)
Mo2 C27 2.219(4)
Mo2 C17 2.289(4)
Mo2 C18 2.317(4)
Mo2 C21 2.334(4)
Mo2 C28 2.342(4)
Mo2 C26 2.343(4)
Mo2 C19 2.389(4)
Mo2 C20 2.400(4)
O2 C6 1.334(5)
O2 C7 1.444(5)
O4 C8 1.340(5)
O4 C9 1.453(5)
O1 C6 1.196(5)
O3 C8 1.201(5)
O7 C15 1.155(5)
O11 C22 1.197(5)
C31 O15 1.146(5)
C25 O10 1.456(6)
C25 H25A 0.9600
C25 H25B 0.9599
C25 H25C 0.9601
O5 C13 1.237(6)
O12 C22 1.343(5)
O12 C23 1.443(5)
C8 C2 1.485(5)
O13 C29 1.215(5)
C22 C18 1.486(6)
O14 C29 1.337(5)
O14 C30 1.459(6)
O9 C24 1.203(5)
C6 C1 1.488(5)
O8 C16 1.160(5)
O10 C24 1.320(5)
C32 O16 1.157(5)
C5 C1 1.409(5)
C5 C4 1.411(5)
C5 H5 0.9296
C3 C4 1.413(5)
C3 C2 1.427(5)
C3 H3 0.9299
C12 C11 1.378(6)
C12 H12A 0.9699
C12 H12B 0.9700
C13 O6 1.307(6)
C13 C10 1.453(6)
C24 C17 1.474(5)
C17 C21 1.436(5)
C17 C18 1.448(5)
C20 C21 1.399(6)
C20 C19 1.406(6)
C20 H20 0.9301
O6 C14 1.480(6)
C1 C2 1.434(5)
C21 H21 0.9298
C29 C26 1.469(6)
C4 H4 0.9300
C10 C11 1.390(6)
C10 H10 0.9300
C18 C19 1.416(5)
C19 H19 0.9298
C30 H30A 0.9600
C30 H30B 0.9600
C30 H30C 0.9600
C26 C27 1.404(6)
C26 H26 0.9301
C7 H7A 0.9600
C7 H7B 0.9597
C7 H7C 0.9600
C27 C28 1.383(6)
C27 H27 0.9300
C9 H9A 0.9600
C9 H9B 0.9601
C9 H9C 0.9600
C11 H11 0.9301
C28 H28A 0.9699
C28 H28B 0.9701
C14 H14A 0.9600
C14 H14B 0.9600
C14 H14C 0.9600
C23 H23A 0.9600
C23 H23B 0.9602
C23 H23C 0.9599
